data_1011226
loop_
_publ_author_name
'Bragg, L W'

_publ_section_title 'The structure of phenacite Be2 Si O4'
_journal_coden_ASTM PRLAAZ
_journal_name_full
;
Proceedings of the Royal Society of London, Series A: Mathematical and
Physical Sciences (76,1906-)
;
_journal_page_first 642
_journal_page_last 657
_journal_paper_doi 10.1098/rspa.1927.0013
_journal_volume 113
_journal_year 1927
_chemical_formula_structural 'Be2 (Si O4)'
_chemical_formula_sum 'Be2 O4 Si'
_chemical_name_mineral Phenakite
_chemical_name_systematic 'Diberyllium silicate'
_space_group_IT_number 148
_symmetry_cell_setting trigonal
_symmetry_space_group_name_Hall '-P 3*'
_symmetry_space_group_name_H-M 'R -3 :R'
_cell_angle_alpha 108.02
_cell_angle_beta 108.02
_cell_angle_gamma 108.02
_cell_formula_units_Z 6
_cell_length_a 7.684
_cell_length_b 7.684
_cell_length_c 7.684
_cell_volume 366.8
_exptl_crystal_density_meas 2.98
_cod_original_sg_symbol_H-M 'R -3 R'
_cod_database_code 1011226

loop_
_symmetry_equiv_pos_as_xyz
x,y,z
y,z,x
z,x,y
-x,-y,-z
-y,-z,-x
-z,-x,-y

loop_
_atom_site_label
_atom_site_type_symbol
_atom_site_symmetry_multiplicity
_atom_site_Wyckoff_symbol
_atom_site_fract_x
_atom_site_fract_y
_atom_site_fract_z
_atom_site_occupancy
_atom_site_attached_hydrogens
_atom_site_calc_flag
Si1 Si4+ 6 f 0.039 0.449 0.261 1. 0 d
O1 O2- 6 f 0.158 0.463 0.13 1. 0 d
O2 O2- 6 f -0.07 0.57 0.25 1. 0 d
O3 O2- 6 f -0.121 0.214 0.157 1. 0 d
O4 O2- 6 f 0.212 0.547 0.491 1. 0 d
Be1 Be2+ 6 f -1. -1. -1. 2. 0 dum

loop_
_atom_type_symbol
_atom_type_oxidation_number
Si4+ 4.000
O2- -2.000
Be2+ 2.000
